data_4025971
loop_
_publ_author_name
'Gaosheng Yang'
'Yue Shen'
'Kui Li'
'Yongxian Sun'
'Yuanyuan Hua'

_publ_section_title
;
 AlCl3-Promoted Highly Regio- and Diastereoselective [3 + 2]
 Cycloadditions of Activated Cyclopropanes and Aromatic Aldehydes:
 Construction of 2,5-Diaryl-3,3,4-trisubstituted Tetrahydrofurans
;
_journal_name_full 'Journal of Organic Chemistry'
_journal_page_first 229
_journal_page_last 233
_journal_paper_doi 10.1021/jo1020773
_journal_volume 76
_journal_year 2011
_chemical_formula_sum 'C30 H30 O7'
_chemical_formula_weight 502.54
_chemical_name_systematic
; 
 Diethyl r-4-benzoyl-t-2-(4-anisyl)-c-5-phenyltetrahydrofuran-3,3-dicarboxylate 
;
_space_group_IT_number 9
_symmetry_cell_setting monoclinic
_symmetry_space_group_name_Hall 'C -2yc'
_symmetry_space_group_name_H-M 'C 1 c 1'
_atom_sites_solution_hydrogens geom
_atom_sites_solution_primary direct
_atom_sites_solution_secondary difmap
_audit_creation_method SHELXL-97
_cell_angle_alpha 90.00
_cell_angle_beta 128.514(3)
_cell_angle_gamma 90.00
_cell_formula_units_Z 4
_cell_length_a 25.425(8)
_cell_length_b 8.233(3)
_cell_length_c 16.032(5)
_cell_measurement_temperature 293(2)
_cell_volume 2625.8(15)
_computing_structure_refinement 'SHELXL-97 (Sheldrick, 1997)'
_computing_structure_solution 'SHELXS-97 (Sheldrick, 1990)'
_diffrn_ambient_temperature 293(2)
_diffrn_measured_fraction_theta_full 0.992
_diffrn_measured_fraction_theta_max 0.992
_diffrn_radiation_monochromator graphite
_diffrn_radiation_source 'fine-focus sealed tube'
_diffrn_radiation_type MoK\a
_diffrn_radiation_wavelength 0.71073
_diffrn_reflns_av_R_equivalents 0.0289
_diffrn_reflns_av_sigmaI/netI 0.0452
_diffrn_reflns_limit_h_max 32
_diffrn_reflns_limit_h_min -32
_diffrn_reflns_limit_k_max 10
_diffrn_reflns_limit_k_min -10
_diffrn_reflns_limit_l_max 20
_diffrn_reflns_limit_l_min -20
_diffrn_reflns_number 11005
_diffrn_reflns_theta_full 27.49
_diffrn_reflns_theta_max 27.49
_diffrn_reflns_theta_min 2.05
_exptl_absorpt_coefficient_mu 0.090
_exptl_absorpt_correction_T_max 1.000000
_exptl_absorpt_correction_T_min 0.803489
_exptl_absorpt_correction_type multi-scan
_exptl_absorpt_process_details sadabs
_exptl_crystal_density_diffrn 1.271
_exptl_crystal_F_000 1064
_exptl_crystal_size_max 0.40
_exptl_crystal_size_mid 0.24
_exptl_crystal_size_min 0.20
_refine_diff_density_max 0.273
_refine_diff_density_min -0.165
_refine_diff_density_rms 0.036
_refine_ls_abs_structure_details 'Flack H D (1983), Acta Cryst. A39, 876-881'
_refine_ls_abs_structure_Flack 0.7(10)
_refine_ls_extinction_method none
_refine_ls_goodness_of_fit_ref 1.030
_refine_ls_hydrogen_treatment constr
_refine_ls_matrix_type full
_refine_ls_number_parameters 337
_refine_ls_number_reflns 5326
_refine_ls_number_restraints 2
_refine_ls_restrained_S_all 1.030
_refine_ls_R_factor_all 0.0879
_refine_ls_R_factor_gt 0.0448
_refine_ls_shift/su_max 0.001
_refine_ls_shift/su_mean 0.000
_refine_ls_structure_factor_coef Fsqd
_refine_ls_weighting_details 'calc w=1/[\s^2^(Fo^2^)+(0.0582P)^2^+0.0980P] where P=(Fo^2^+2Fc^2^)/3'
_refine_ls_weighting_scheme calc
_refine_ls_wR_factor_gt 0.1015
_refine_ls_wR_factor_ref 0.1237
_reflns_number_gt 3343
_reflns_number_total 5326
_reflns_threshold_expression >2sigma(I)
_cod_data_source_file jo1020773_si_007.cif
_cod_data_source_block 090531a_0m
_cod_original_cell_volume 2626.0(14)
_cod_database_code 4025971

loop_
_symmetry_equiv_pos_as_xyz
'x, y, z'
'x, -y, z+1/2'
'x+1/2, y+1/2, z'
'x+1/2, -y+1/2, z+1/2'

loop_
_atom_site_label
_atom_site_type_symbol
_atom_site_fract_x
_atom_site_fract_y
_atom_site_fract_z
_atom_site_U_iso_or_equiv
_atom_site_adp_type
_atom_site_occupancy
_atom_site_symmetry_multiplicity
_atom_site_calc_flag
_atom_site_refinement_flags
C6 C 0.34802(13) 0.8959(3) 0.8784(2) 0.0499(6) Uani 1 1 d .
C5 C 0.33959(16) 0.9683(3) 0.9472(2) 0.0611(7) Uani 1 1 d .
H5 H 0.2967 0.9773 0.9275 0.073 Uiso 1 1 calc R
C1 C 0.41283(15) 0.8839(4) 0.9105(2) 0.0655(8) Uani 1 1 d .
H1 H 0.4196 0.8351 0.8656 0.079 Uiso 1 1 calc R
C2 C 0.46739(17) 0.9434(4) 1.0082(3) 0.0747(9) Uani 1 1 d .
H2 H 0.5105 0.9353 1.0288 0.090 Uiso 1 1 calc R
C4 C 0.39403(19) 1.0274(4) 1.0446(3) 0.0776(9) Uani 1 1 d .
H4 H 0.3878 1.0762 1.0902 0.093 Uiso 1 1 calc R
C3 C 0.45708(19) 1.0144(4) 1.0741(3) 0.0805(10) Uani 1 1 d .
H3 H 0.4936 1.0543 1.1401 0.097 Uiso 1 1 calc R
C8 C 0.19694(14) 0.6295(3) 0.7692(2) 0.0559(7) Uani 1 1 d .
C9 C 0.19937(18) 0.6496(4) 0.8570(3) 0.0774(9) Uani 1 1 d .
H9 H 0.1830 0.7439 0.8653 0.093 Uiso 1 1 calc R
C7 C 0.22088(16) 0.4882(4) 0.7586(3) 0.0685(8) Uani 1 1 d .
H7 H 0.2193 0.4738 0.6995 0.082 Uiso 1 1 calc R
C12 C 0.24741(19) 0.3666(4) 0.8345(3) 0.0800(9) Uani 1 1 d .
H12 H 0.2631 0.2710 0.8259 0.096 Uiso 1 1 calc R
C11 C 0.25052(19) 0.3873(5) 0.9222(3) 0.0833(10) Uani 1 1 d .
H11 H 0.2688 0.3065 0.9739 0.100 Uiso 1 1 calc R
C10 C 0.2268(2) 0.5261(6) 0.9331(3) 0.0912(12) Uani 1 1 d .
H10 H 0.2289 0.5396 0.9927 0.109 Uiso 1 1 calc R
C18 C 0.09382(13) 0.8378(3) 0.4185(2) 0.0528(6) Uani 1 1 d .
C13 C 0.09854(15) 0.8687(4) 0.3388(2) 0.0653(8) Uani 1 1 d .
H13 H 0.1405 0.8656 0.3547 0.078 Uiso 1 1 calc R
C17 C 0.03052(14) 0.8370(3) 0.3911(2) 0.0603(7) Uani 1 1 d .
H17 H 0.0258 0.8146 0.4430 0.072 Uiso 1 1 calc R
C16 C -0.02607(15) 0.8689(4) 0.2879(2) 0.0675(8) Uani 1 1 d .
H16 H -0.0684 0.8649 0.2706 0.081 Uiso 1 1 calc R
C15 C -0.01978(16) 0.9068(4) 0.2105(2) 0.0654(8) Uani 1 1 d .
C14 C 0.04260(17) 0.9041(4) 0.2360(3) 0.0717(8) Uani 1 1 d .
H14 H 0.0473 0.9262 0.1840 0.086 Uiso 1 1 calc R
O1 O -0.07811(13) 0.9429(3) 0.11251(18) 0.0934(7) Uani 1 1 d .
C19 C -0.0742(3) 1.0050(7) 0.0349(3) 0.1255(18) Uani 1 1 d .
H19A H -0.0527 1.1094 0.0573 0.188 Uiso 1 1 calc R
H19B H -0.1187 1.0160 -0.0315 0.188 Uiso 1 1 calc R
H19C H -0.0486 0.9322 0.0260 0.188 Uiso 1 1 calc R
O2 O 0.14243(10) 0.7046(2) 0.58615(15) 0.0680(6) Uani 1 1 d .
C20 C 0.15616(14) 0.8096(3) 0.5310(2) 0.0530(6) Uani 1 1 d .
H20 H 0.1895 0.7563 0.5282 0.064 Uiso 1 1 calc R
C21 C 0.16982(14) 0.7654(3) 0.6892(2) 0.0562(7) Uani 1 1 d .
H21 H 0.1332 0.8173 0.6841 0.067 Uiso 1 1 calc R
C22 C 0.29170(13) 0.8369(3) 0.7701(2) 0.0505(6) Uani 1 1 d .
O3 O 0.30184(10) 0.7432(3) 0.72274(16) 0.0705(6) Uani 1 1 d .
C23 C 0.22051(12) 0.8994(3) 0.7146(2) 0.0483(6) Uani 1 1 d .
H23 H 0.2209 0.9851 0.7574 0.058 Uiso 1 1 calc R
C24 C 0.18915(13) 0.9643(3) 0.6017(2) 0.0482(6) Uani 1 1 d .
C25 C 0.13621(14) 1.0936(3) 0.5701(2) 0.0512(6) Uani 1 1 d .
C26 C 0.24156(13) 1.0364(3) 0.5946(2) 0.0549(6) Uani 1 1 d .
O5 O 0.12746(10) 1.1958(2) 0.49903(15) 0.0619(5) Uani 1 1 d .
O4 O 0.10579(12) 1.0964(3) 0.6038(2) 0.0812(7) Uani 1 1 d .
O7 O 0.27914(10) 1.1437(3) 0.67309(15) 0.0659(5) Uani 1 1 d .
O6 O 0.24925(11) 1.0002(3) 0.53076(17) 0.0764(6) Uani 1 1 d .
C27 C 0.3371(2) 1.2074(6) 0.6848(3) 0.0987(13) Uani 1 1 d .
H27A H 0.3647 1.1189 0.6915 0.118 Uiso 1 1 calc R
H27B H 0.3222 1.2715 0.6228 0.118 Uiso 1 1 calc R
C28 C 0.3751(2) 1.3072(6) 0.7793(5) 0.1323(18) Uani 1 1 d .
H28A H 0.3518 1.4077 0.7654 0.199 Uiso 1 1 calc R
H28B H 0.4186 1.3290 0.7990 0.199 Uiso 1 1 calc R
H28C H 0.3802 1.2512 0.8365 0.199 Uiso 1 1 calc R
C29 C 0.07491(19) 1.3186(4) 0.4593(3) 0.0817(10) Uani 1 1 d .
H29A H 0.0390 1.2743 0.4577 0.098 Uiso 1 1 calc R
H29B H 0.0934 1.4124 0.5061 0.098 Uiso 1 1 calc R
C30 C 0.0487(3) 1.3669(6) 0.3523(4) 0.1149(15) Uani 1 1 d .
H30A H 0.0842 1.4135 0.3546 0.172 Uiso 1 1 calc R
H30B H 0.0136 1.4457 0.3251 0.172 Uiso 1 1 calc R
H30C H 0.0310 1.2734 0.3065 0.172 Uiso 1 1 calc R

loop_
_atom_site_aniso_label
_atom_site_aniso_U_11
_atom_site_aniso_U_22
_atom_site_aniso_U_33
_atom_site_aniso_U_23
_atom_site_aniso_U_13
_atom_site_aniso_U_12
C6 0.0488(15) 0.0465(13) 0.0561(15) 0.0066(12) 0.0335(13) 0.0011(11)
C5 0.0620(18) 0.0736(18) 0.0529(15) 0.0065(14) 0.0383(15) 0.0037(15)
C1 0.0580(19) 0.0678(18) 0.076(2) -0.0011(15) 0.0444(17) 0.0012(15)
C2 0.0502(18) 0.078(2) 0.078(2) 0.0024(18) 0.0310(17) -0.0032(15)
C4 0.087(3) 0.086(2) 0.0562(17) -0.0047(17) 0.0427(19) 0.002(2)
C3 0.071(2) 0.082(2) 0.0565(18) 0.0008(17) 0.0240(17) -0.0066(18)
C8 0.0518(16) 0.0542(16) 0.0654(16) 0.0014(13) 0.0384(15) -0.0061(12)
C9 0.096(3) 0.075(2) 0.091(2) -0.0027(17) 0.073(2) -0.0110(18)
C7 0.079(2) 0.0594(18) 0.0702(19) 0.0042(15) 0.0482(17) 0.0015(16)
C12 0.081(2) 0.0598(18) 0.088(2) 0.0128(17) 0.048(2) 0.0053(17)
C11 0.076(2) 0.078(2) 0.085(2) 0.0231(19) 0.045(2) -0.0077(19)
C10 0.108(3) 0.100(3) 0.082(2) 0.009(2) 0.068(2) -0.017(2)
C18 0.0526(17) 0.0500(14) 0.0583(16) -0.0066(12) 0.0357(14) -0.0035(12)
C13 0.0589(19) 0.079(2) 0.0668(19) -0.0120(15) 0.0436(17) -0.0074(15)
C17 0.0538(18) 0.0723(18) 0.0618(17) 0.0015(14) 0.0394(16) -0.0051(14)
C16 0.0481(17) 0.078(2) 0.0694(19) 0.0035(15) 0.0330(16) -0.0023(14)
C15 0.062(2) 0.0647(17) 0.0534(17) -0.0008(14) 0.0283(16) -0.0104(15)
C14 0.074(2) 0.088(2) 0.0626(19) -0.0073(17) 0.0469(18) -0.0136(18)
O1 0.0720(15) 0.1091(18) 0.0625(13) 0.0155(13) 0.0239(12) -0.0119(14)
C19 0.118(4) 0.140(4) 0.070(2) 0.024(2) 0.035(2) -0.036(3)
O2 0.0701(13) 0.0560(12) 0.0569(12) 0.0021(9) 0.0292(10) -0.0175(10)
C20 0.0442(15) 0.0520(14) 0.0604(16) -0.0051(13) 0.0314(13) -0.0009(12)
C21 0.0496(16) 0.0548(15) 0.0684(17) 0.0023(13) 0.0389(14) -0.0012(12)
C22 0.0482(15) 0.0494(14) 0.0632(16) 0.0022(12) 0.0393(14) 0.0034(12)
O3 0.0582(12) 0.0720(13) 0.0787(13) -0.0143(11) 0.0414(11) 0.0082(10)
C23 0.0477(15) 0.0472(14) 0.0602(15) -0.0016(11) 0.0386(13) 0.0002(11)
C24 0.0417(13) 0.0520(14) 0.0579(15) -0.0018(12) 0.0344(12) 0.0006(11)
C25 0.0478(15) 0.0452(14) 0.0605(16) -0.0003(12) 0.0337(14) 0.0018(12)
C26 0.0480(16) 0.0597(16) 0.0610(16) 0.0040(14) 0.0358(14) -0.0002(13)
O5 0.0638(12) 0.0546(10) 0.0701(13) 0.0114(9) 0.0431(11) 0.0125(9)
O4 0.0849(15) 0.0853(15) 0.1129(17) 0.0230(13) 0.0810(15) 0.0296(12)
O7 0.0575(12) 0.0747(13) 0.0716(13) -0.0080(11) 0.0431(11) -0.0210(10)
O6 0.0767(14) 0.0977(16) 0.0841(14) -0.0125(13) 0.0645(13) -0.0127(12)
C27 0.077(2) 0.121(3) 0.105(3) -0.015(2) 0.060(2) -0.046(2)
C28 0.094(3) 0.122(3) 0.167(5) -0.016(3) 0.074(3) -0.043(3)
C29 0.081(2) 0.068(2) 0.089(2) 0.0157(18) 0.049(2) 0.0301(18)
C30 0.112(3) 0.121(3) 0.107(3) 0.043(3) 0.066(3) 0.048(3)

loop_
_atom_type_symbol
_atom_type_description
_atom_type_scat_dispersion_real
_atom_type_scat_dispersion_imag
_atom_type_scat_source
C C 0.0033 0.0016 'International Tables Vol C Tables 4.2.6.8 and 6.1.1.4'
H H 0.0000 0.0000 'International Tables Vol C Tables 4.2.6.8 and 6.1.1.4'
O O 0.0106 0.0060 'International Tables Vol C Tables 4.2.6.8 and 6.1.1.4'

loop_
_geom_angle_atom_site_label_1
_geom_angle_atom_site_label_2
_geom_angle_atom_site_label_3
_geom_angle
C5 C6 C1 118.1(3)
C5 C6 C22 124.0(2)
C1 C6 C22 117.8(2)
C4 C5 C6 120.7(3)
C4 C5 H5 119.6
C6 C5 H5 119.6
C2 C1 C6 121.1(3)
C2 C1 H1 119.5
C6 C1 H1 119.5
C3 C2 C1 119.1(3)
C3 C2 H2 120.4
C1 C2 H2 120.4
C3 C4 C5 120.0(3)
C3 C4 H4 120.0
C5 C4 H4 120.0
C4 C3 C2 121.0(3)
C4 C3 H3 119.5
C2 C3 H3 119.5
C7 C8 C9 119.1(3)
C7 C8 C21 121.9(3)
C9 C8 C21 119.0(3)
C8 C9 C10 119.0(3)
C8 C9 H9 120.5
C10 C9 H9 120.5
C8 C7 C12 121.1(3)
C8 C7 H7 119.5
C12 C7 H7 119.5
C11 C12 C7 119.9(3)
C11 C12 H12 120.1
C7 C12 H12 120.1
C10 C11 C12 119.5(3)
C10 C11 H11 120.3
C12 C11 H11 120.3
C11 C10 C9 121.5(4)
C11 C10 H10 119.2
C9 C10 H10 119.2
C17 C18 C13 117.6(3)
C17 C18 C20 122.0(2)
C13 C18 C20 120.3(2)
C18 C13 C14 121.7(3)
C18 C13 H13 119.1
C14 C13 H13 119.1
C18 C17 C16 121.2(3)
C18 C17 H17 119.4
C16 C17 H17 119.4
C17 C16 C15 120.1(3)
C17 C16 H16 120.0
C15 C16 H16 120.0
O1 C15 C14 125.1(3)
O1 C15 C16 115.7(3)
C14 C15 C16 119.2(3)
C15 C14 C13 120.1(3)
C15 C14 H14 120.0
C13 C14 H14 120.0
C15 O1 C19 118.3(3)
O1 C19 H19A 109.5
O1 C19 H19B 109.5
H19A C19 H19B 109.5
O1 C19 H19C 109.5
H19A C19 H19C 109.5
H19B C19 H19C 109.5
C21 O2 C20 112.01(19)
O2 C20 C18 110.8(2)
O2 C20 C24 105.8(2)
C18 C20 C24 115.8(2)
O2 C20 H20 108.1
C18 C20 H20 108.1
C24 C20 H20 108.1
O2 C21 C8 111.1(2)
O2 C21 C23 106.3(2)
C8 C21 C23 116.2(2)
O2 C21 H21 107.6
C8 C21 H21 107.6
C23 C21 H21 107.6
O3 C22 C6 120.8(2)
O3 C22 C23 119.1(2)
C6 C22 C23 120.1(2)
C22 C23 C21 113.9(2)
C22 C23 C24 110.9(2)
C21 C23 C24 101.5(2)
C22 C23 H23 110.1
C21 C23 H23 110.1
C24 C23 H23 110.1
C26 C24 C25 109.4(2)
C26 C24 C23 112.5(2)
C25 C24 C23 109.5(2)
C26 C24 C20 111.3(2)
C25 C24 C20 111.3(2)
C23 C24 C20 102.8(2)
O4 C25 O5 124.9(2)
O4 C25 C24 123.3(2)
O5 C25 C24 111.7(2)
O6 C26 O7 124.8(2)
O6 C26 C24 125.7(3)
O7 C26 C24 109.5(2)
C25 O5 C29 115.7(2)
C26 O7 C27 115.6(3)
C28 C27 O7 107.5(3)
C28 C27 H27A 110.2
O7 C27 H27A 110.2
C28 C27 H27B 110.2
O7 C27 H27B 110.2
H27A C27 H27B 108.5
C27 C28 H28A 109.5
C27 C28 H28B 109.5
H28A C28 H28B 109.5
C27 C28 H28C 109.5
H28A C28 H28C 109.5
H28B C28 H28C 109.5
C30 C29 O5 109.0(3)
C30 C29 H29A 109.9
O5 C29 H29A 109.9
C30 C29 H29B 109.9
O5 C29 H29B 109.9
H29A C29 H29B 108.3
C29 C30 H30A 109.5
C29 C30 H30B 109.5
H30A C30 H30B 109.5
C29 C30 H30C 109.5
H30A C30 H30C 109.5
H30B C30 H30C 109.5

loop_
_geom_bond_atom_site_label_1
_geom_bond_atom_site_label_2
_geom_bond_distance
C6 C5 1.383(4)
C6 C1 1.390(4)
C6 C22 1.486(4)
C5 C4 1.378(4)
C5 H5 0.9300
C1 C2 1.382(4)
C1 H1 0.9300
C2 C3 1.369(5)
C2 H2 0.9300
C4 C3 1.364(5)
C4 H4 0.9300
C3 H3 0.9300
C8 C7 1.372(4)
C8 C9 1.380(4)
C8 C21 1.506(4)
C9 C10 1.396(5)
C9 H9 0.9300
C7 C12 1.384(4)
C7 H7 0.9300
C12 C11 1.369(6)
C12 H12 0.9300
C11 C10 1.353(6)
C11 H11 0.9300
C10 H10 0.9300
C18 C17 1.379(4)
C18 C13 1.379(4)
C18 C20 1.503(4)
C13 C14 1.380(5)
C13 H13 0.9300
C17 C16 1.382(4)
C17 H17 0.9300
C16 C15 1.383(4)
C16 H16 0.9300
C15 O1 1.361(4)
C15 C14 1.369(5)
C14 H14 0.9300
O1 C19 1.404(5)
C19 H19A 0.9600
C19 H19B 0.9600
C19 H19C 0.9600
O2 C21 1.426(3)
O2 C20 1.427(3)
C20 C24 1.558(4)
C20 H20 0.9800
C21 C23 1.546(4)
C21 H21 0.9800
C22 O3 1.217(3)
C22 C23 1.526(4)
C23 C24 1.549(4)
C23 H23 0.9800
C24 C26 1.526(4)
C24 C25 1.534(4)
C25 O4 1.188(3)
C25 O5 1.319(3)
C26 O6 1.194(3)
C26 O7 1.334(3)
O5 C29 1.467(4)
O7 C27 1.462(4)
C27 C28 1.443(7)
C27 H27A 0.9700
C27 H27B 0.9700
C28 H28A 0.9600
C28 H28B 0.9600
C28 H28C 0.9600
C29 C30 1.456(5)
C29 H29A 0.9700
C29 H29B 0.9700
C30 H30A 0.9600
C30 H30B 0.9600
C30 H30C 0.9600
